data_7152787
loop_
_publ_author_name
'Wu, Zong-Ze'
'Jang, Yeong-Jiunn'
'Lee, Chia-Jui'
'Lee, Yen-Te'
'Lin, Wenwei'

_publ_section_title
;
 A versatile and practical method for regioselective synthesis of
 polysubstituted furanonaphthoquinones.
;
_journal_issue 5
_journal_name_full 'Organic &amp; biomolecular chemistry'
_journal_page_first 828
_journal_page_last 834
_journal_paper_doi 10.1039/c2ob26986d
_journal_volume 11
_journal_year 2013
_chemical_formula_moiety 'C29 H36 Br O3 P'
_chemical_formula_sum 'C29 H36 Br O3 P'
_chemical_formula_weight 543.46
_chemical_name_systematic
;
?
;
_space_group_IT_number 15
_symmetry_cell_setting monoclinic
_symmetry_space_group_name_Hall '-C 2yc'
_symmetry_space_group_name_H-M 'C 1 2/c 1'
_atom_sites_solution_hydrogens geom
_atom_sites_solution_primary direct
_atom_sites_solution_secondary difmap
_audit_creation_method SHELXL-97
_cell_angle_alpha 90.00
_cell_angle_beta 114.554(2)
_cell_angle_gamma 90.00
_cell_formula_units_Z 8
_cell_length_a 23.116(4)
_cell_length_b 12.7605(19)
_cell_length_c 21.907(3)
_cell_measurement_reflns_used 0
_cell_measurement_temperature 200(2)
_cell_measurement_theta_max 0
_cell_measurement_theta_min 0
_cell_volume 5877.6(16)
_computing_molecular_graphics 'Ortep-3 for Windows (Farrugia, 1997)'
_computing_publication_material 'WinGX publication routines (Farrugia, 1999)'
_computing_structure_refinement 'SHELXL-97 (Sheldrick, 1997)'
_computing_structure_solution 'SHELXS-86 (Sheldrick, 1986)'
_diffrn_ambient_temperature 200(2)
_diffrn_measured_fraction_theta_full 0.999
_diffrn_measured_fraction_theta_max 0.999
_diffrn_radiation_monochromator graphite
_diffrn_radiation_source 'fine-focus sealed tube'
_diffrn_radiation_type MoK\a
_diffrn_radiation_wavelength 0.71073
_diffrn_reflns_av_R_equivalents 0.1298
_diffrn_reflns_av_sigmaI/netI 0.1448
_diffrn_reflns_limit_h_max 27
_diffrn_reflns_limit_h_min -27
_diffrn_reflns_limit_k_max 11
_diffrn_reflns_limit_k_min -15
_diffrn_reflns_limit_l_max 21
_diffrn_reflns_limit_l_min -26
_diffrn_reflns_number 17718
_diffrn_reflns_theta_full 25.08
_diffrn_reflns_theta_max 25.08
_diffrn_reflns_theta_min 1.87
_exptl_absorpt_coefficient_mu 1.479
_exptl_absorpt_correction_T_max 0.902
_exptl_absorpt_correction_T_min 0.576
_exptl_absorpt_correction_type multi-scan
_exptl_crystal_colour red-orange
_exptl_crystal_density_diffrn 1.228
_exptl_crystal_density_method 'not measured'
_exptl_crystal_description prism
_exptl_crystal_F_000 2272
_exptl_crystal_size_max 0.38
_exptl_crystal_size_mid 0.31
_exptl_crystal_size_min 0.07
_refine_diff_density_max 0.865
_refine_diff_density_min -0.651
_refine_diff_density_rms 0.084
_refine_ls_extinction_method none
_refine_ls_goodness_of_fit_ref 0.886
_refine_ls_hydrogen_treatment constr
_refine_ls_matrix_type full
_refine_ls_number_parameters 300
_refine_ls_number_reflns 5221
_refine_ls_number_restraints 0
_refine_ls_restrained_S_all 0.886
_refine_ls_R_factor_all 0.1238
_refine_ls_R_factor_gt 0.0587
_refine_ls_shift/su_max 0.019
_refine_ls_shift/su_mean 0.001
_refine_ls_structure_factor_coef Fsqd
_refine_ls_weighting_details 'calc w=1/[\s^2^(Fo^2^)+(0.0660P)^2^+0.0000P] where P=(Fo^2^+2Fc^2^)/3'
_refine_ls_weighting_scheme calc
_refine_ls_wR_factor_gt 0.1414
_refine_ls_wR_factor_ref 0.1547
_reflns_number_gt 2369
_reflns_number_total 5221
_reflns_threshold_expression >2sigma(I)
_cod_data_source_file c2ob26986d.txt
_cod_data_source_block a11571a
_cod_original_cell_volume 5877.5(15)
_cod_original_sg_symbol_H-M 'C 2/c'
_cod_database_code 7152787

loop_
_symmetry_equiv_pos_as_xyz
'x, y, z'
'-x, y, -z+1/2'
'x+1/2, y+1/2, z'
'-x+1/2, y+1/2, -z+1/2'
'-x, -y, -z'
'x, -y, z-1/2'
'-x+1/2, -y+1/2, -z'
'x+1/2, -y+1/2, z-1/2'

loop_
_atom_site_label
_atom_site_type_symbol
_atom_site_fract_x
_atom_site_fract_y
_atom_site_fract_z
_atom_site_U_iso_or_equiv
_atom_site_adp_type
_atom_site_occupancy
_atom_site_symmetry_multiplicity
_atom_site_calc_flag
_atom_site_refinement_flags
_atom_site_disorder_assembly
_atom_site_disorder_group
C1 C 0.2405(2) 1.0126(4) 0.0531(2) 0.0377(12) Uani 1 1 d . . .
C2 C 0.2602(2) 1.1252(3) 0.0747(2) 0.0378(12) Uani 1 1 d . . .
C3 C 0.3138(2) 1.1676(4) 0.0708(2) 0.0560(14) Uani 1 1 d . . .
H3 H 0.3389 1.1253 0.0555 0.067 Uiso 1 1 calc R . .
C4 C 0.3309(2) 1.2696(4) 0.0886(3) 0.0631(16) Uani 1 1 d . . .
H4 H 0.3678 1.2979 0.0860 0.076 Uiso 1 1 calc R . .
C5 C 0.2940(3) 1.3313(4) 0.1105(2) 0.0585(14) Uani 1 1 d . . .
H5 H 0.3049 1.4027 0.1216 0.070 Uiso 1 1 calc R . .
C6 C 0.2414(2) 1.2899(4) 0.1164(2) 0.0494(13) Uani 1 1 d . . .
H6 H 0.2173 1.3315 0.1334 0.059 Uiso 1 1 calc R . .
C7 C 0.2240(2) 1.1866(3) 0.0973(2) 0.0370(11) Uani 1 1 d . . .
C8 C 0.1663(2) 1.1444(4) 0.1001(2) 0.0470(13) Uani 1 1 d . . .
C9 C 0.1447(2) 1.0358(3) 0.0726(2) 0.0367(11) Uani 1 1 d . . .
C10 C 0.1834(2) 0.9751(3) 0.0528(2) 0.0316(11) Uani 1 1 d . . .
C11 C 0.16591(18) 0.8637(3) 0.0292(2) 0.0335(11) Uani 1 1 d . . .
H11 H 0.1933 0.8452 0.0054 0.040 Uiso 1 1 calc R . .
C12 C 0.17951(19) 0.7802(3) 0.0825(2) 0.0340(11) Uani 1 1 d . . .
C13 C 0.1747(2) 0.8002(4) 0.1433(2) 0.0430(12) Uani 1 1 d . . .
H13 H 0.1622 0.8679 0.1513 0.052 Uiso 1 1 calc R . .
C14 C 0.1875(2) 0.7235(4) 0.1914(2) 0.0490(13) Uani 1 1 d . . .
H14 H 0.1844 0.7384 0.2324 0.059 Uiso 1 1 calc R . .
C15 C 0.2051(2) 0.6247(4) 0.1795(2) 0.0511(13) Uani 1 1 d . . .
C16 C 0.2106(2) 0.6025(4) 0.1202(2) 0.0495(13) Uani 1 1 d . . .
H16 H 0.2227 0.5345 0.1122 0.059 Uiso 1 1 calc R . .
C17 C 0.1984(2) 0.6806(4) 0.0732(2) 0.0440(12) Uani 1 1 d . . .
H17 H 0.2030 0.6658 0.0329 0.053 Uiso 1 1 calc R . .
C18 C 0.0568(2) 0.9650(3) -0.0825(2) 0.0477(13) Uani 1 1 d . . .
H18A H 0.0492 1.0191 -0.0543 0.057 Uiso 1 1 calc R . .
H18B H 0.0911 0.9908 -0.0945 0.057 Uiso 1 1 calc R . .
C19 C -0.0045(2) 0.9516(4) -0.1475(2) 0.0443(13) Uani 1 1 d . . .
H19A H 0.0048 0.9087 -0.1800 0.053 Uiso 1 1 calc R . .
H19B H -0.0369 0.9144 -0.1371 0.053 Uiso 1 1 calc R . .
C20 C -0.0301(2) 1.0566(4) -0.1781(2) 0.0564(14) Uani 1 1 d . . .
H20A H -0.0376 1.1000 -0.1447 0.068 Uiso 1 1 calc R . .
H20B H 0.0022 1.0925 -0.1893 0.068 Uiso 1 1 calc R . .
C21 C -0.0909(4) 1.0483(6) -0.2404(3) 0.1154(18) Uani 1 1 d . . .
H21A H -0.1045 1.1183 -0.2593 0.173 Uiso 1 1 calc R . .
H21B H -0.1239 1.0168 -0.2292 0.173 Uiso 1 1 calc R . .
H21C H -0.0841 1.0043 -0.2735 0.173 Uiso 1 1 calc R . .
C22 C 0.0846(2) 0.7457(4) -0.0903(2) 0.0598(15) Uani 1 1 d . . .
H22A H 0.1008 0.6807 -0.0640 0.072 Uiso 1 1 calc R . .
H22B H 0.0403 0.7320 -0.1229 0.072 Uiso 1 1 calc R . .
C23 C 0.1245(3) 0.7688(4) -0.1291(3) 0.0752(17) Uani 1 1 d . . .
H23A H 0.1702 0.7662 -0.0982 0.090 Uiso 1 1 calc R . .
H23B H 0.1148 0.8401 -0.1485 0.090 Uiso 1 1 calc R . .
C24 C 0.1103(4) 0.6881(5) -0.1855(3) 0.126(3) Uani 1 1 d . . .
H24A H 0.1293 0.6203 -0.1649 0.151 Uiso 1 1 calc R . .
H24B H 0.0637 0.6781 -0.2082 0.151 Uiso 1 1 calc R . .
C25 C 0.1309(4) 0.7113(5) -0.2306(3) 0.1154(18) Uani 1 1 d . . .
H25A H 0.1190 0.6555 -0.2644 0.173 Uiso 1 1 calc R . .
H25B H 0.1773 0.7184 -0.2093 0.173 Uiso 1 1 calc R . .
H25C H 0.1118 0.7776 -0.2523 0.173 Uiso 1 1 calc R . .
C26 C 0.0272(2) 0.8099(4) -0.0008(2) 0.0519(13) Uani 1 1 d . . .
H26A H 0.0461 0.8275 0.0476 0.062 Uiso 1 1 d R A .
H26B H -0.0111 0.8541 -0.0226 0.062 Uiso 1 1 d R . .
C27 C 0.0163(4) 0.6973(7) 0.0141(5) 0.046(3) Uiso 0.525(8) 1 d P A 1
H27A H 0.0583 0.6648 0.0404 0.055 Uiso 0.525(8) 1 calc PR A 1
H27B H -0.0032 0.6591 -0.0290 0.055 Uiso 0.525(8) 1 calc PR A 1
C28 C -0.0247(5) 0.6802(8) 0.0516(6) 0.060(3) Uiso 0.525(8) 1 d P A 1
H28A H -0.0058 0.7177 0.0951 0.072 Uiso 0.525(8) 1 calc PR A 1
H28B H -0.0674 0.7104 0.0254 0.072 Uiso 0.525(8) 1 calc PR A 1
C29 C -0.0317(6) 0.5640(9) 0.0646(6) 0.097(5) Uiso 0.525(8) 1 d P A 1
H29A H -0.0579 0.5568 0.0899 0.145 Uiso 0.525(8) 1 calc PR A 1
H29B H 0.0104 0.5337 0.0905 0.145 Uiso 0.525(8) 1 calc PR A 1
H29C H -0.0522 0.5271 0.0216 0.145 Uiso 0.525(8) 1 calc PR A 1
C27' C -0.0057(5) 0.7025(8) -0.0334(6) 0.060(3) Uiso 0.475(8) 1 d P A 2
H27C H -0.0311 0.7115 -0.0822 0.071 Uiso 0.475(8) 1 calc PR A 2
H27D H 0.0269 0.6481 -0.0265 0.071 Uiso 0.475(8) 1 calc PR A 2
C28' C -0.0487(6) 0.6701(9) 0.0007(7) 0.068(4) Uiso 0.475(8) 1 d P A 2
H28C H -0.0226 0.6577 0.0490 0.081 Uiso 0.475(8) 1 calc PR A 2
H28D H -0.0790 0.7273 -0.0035 0.081 Uiso 0.475(8) 1 calc PR A 2
C29' C -0.0851(6) 0.5711(11) -0.0313(7) 0.103(5) Uiso 0.475(8) 1 d P A 2
H29D H -0.1129 0.5518 -0.0094 0.155 Uiso 0.475(8) 1 calc PR A 2
H29E H -0.0549 0.5140 -0.0260 0.155 Uiso 0.475(8) 1 calc PR A 2
H29F H -0.1108 0.5835 -0.0792 0.155 Uiso 0.475(8) 1 calc PR A 2
O1 O 0.27654(15) 0.9602(2) 0.03509(17) 0.0565(10) Uani 1 1 d . . .
O2 O 0.13383(19) 1.1952(3) 0.1215(2) 0.0870(14) Uani 1 1 d . . .
O3 O 0.09107(15) 1.0049(2) 0.06883(16) 0.0506(9) Uani 1 1 d . . .
P1 P 0.08331(6) 0.84708(9) -0.03414(6) 0.0419(4) Uani 1 1 d . A .
Br1 Br 0.22271(3) 0.51823(5) 0.24503(3) 0.0810(3) Uani 1 1 d . . .

loop_
_atom_site_aniso_label
_atom_site_aniso_U_11
_atom_site_aniso_U_22
_atom_site_aniso_U_33
_atom_site_aniso_U_23
_atom_site_aniso_U_13
_atom_site_aniso_U_12
C1 0.038(3) 0.043(3) 0.031(3) -0.009(2) 0.014(2) 0.001(3)
C2 0.039(3) 0.037(3) 0.033(3) -0.005(2) 0.011(2) -0.007(2)
C3 0.053(4) 0.049(3) 0.069(4) -0.018(3) 0.028(3) -0.019(3)
C4 0.047(4) 0.061(4) 0.077(4) -0.008(3) 0.021(3) -0.020(3)
C5 0.069(4) 0.035(3) 0.056(3) -0.006(3) 0.011(3) -0.007(3)
C6 0.056(4) 0.044(3) 0.049(3) -0.006(3) 0.022(3) -0.001(3)
C7 0.046(3) 0.029(3) 0.034(3) -0.004(2) 0.014(2) -0.006(2)
C8 0.060(4) 0.030(3) 0.058(3) -0.002(3) 0.032(3) 0.005(3)
C9 0.041(3) 0.029(3) 0.043(3) 0.006(2) 0.020(3) 0.002(2)
C10 0.029(3) 0.032(3) 0.037(3) -0.004(2) 0.018(2) -0.002(2)
C11 0.030(3) 0.030(3) 0.044(3) -0.008(2) 0.019(2) -0.002(2)
C12 0.027(3) 0.032(3) 0.035(3) -0.004(2) 0.005(2) 0.003(2)
C13 0.050(3) 0.035(3) 0.039(3) -0.003(2) 0.014(2) 0.007(2)
C14 0.066(4) 0.042(3) 0.034(3) -0.001(3) 0.016(3) 0.004(3)
C15 0.055(3) 0.035(3) 0.053(4) 0.009(3) 0.012(3) 0.007(3)
C16 0.057(3) 0.032(3) 0.049(3) -0.005(3) 0.011(3) 0.008(3)
C17 0.049(3) 0.039(3) 0.042(3) -0.009(3) 0.017(2) 0.005(2)
C18 0.049(3) 0.036(3) 0.051(3) 0.004(2) 0.015(3) -0.002(2)
C19 0.034(3) 0.058(3) 0.037(3) 0.006(3) 0.012(2) 0.003(2)
C20 0.053(3) 0.070(4) 0.040(3) 0.013(3) 0.013(3) 0.016(3)
C21 0.169(5) 0.106(4) 0.080(4) 0.003(3) 0.060(4) 0.036(4)
C22 0.073(4) 0.040(3) 0.047(3) -0.010(3) 0.005(3) -0.001(3)
C23 0.115(5) 0.050(4) 0.061(4) -0.014(3) 0.038(4) 0.006(3)
C24 0.231(9) 0.096(5) 0.082(5) -0.030(4) 0.098(6) -0.007(6)
C25 0.169(5) 0.106(4) 0.080(4) 0.003(3) 0.060(4) 0.036(4)
C26 0.039(3) 0.050(3) 0.056(3) 0.009(3) 0.009(3) -0.008(2)
O1 0.049(2) 0.059(2) 0.073(2) -0.0277(19) 0.037(2) -0.0114(18)
O2 0.113(3) 0.041(2) 0.156(4) -0.029(2) 0.104(3) -0.006(2)
O3 0.046(2) 0.045(2) 0.067(2) 0.0018(17) 0.0300(19) 0.0030(17)
P1 0.0421(8) 0.0330(7) 0.0417(8) -0.0016(6) 0.0085(6) -0.0041(6)
Br1 0.1167(6) 0.0506(4) 0.0630(4) 0.0177(3) 0.0245(4) 0.0117(3)

loop_
_atom_type_symbol
_atom_type_description
_atom_type_scat_dispersion_real
_atom_type_scat_dispersion_imag
_atom_type_scat_source
C C 0.0033 0.0016 'International Tables Vol C Tables 4.2.6.8 and 6.1.1.4'
H H 0.0000 0.0000 'International Tables Vol C Tables 4.2.6.8 and 6.1.1.4'
O O 0.0106 0.0060 'International Tables Vol C Tables 4.2.6.8 and 6.1.1.4'
P P 0.1023 0.0942 'International Tables Vol C Tables 4.2.6.8 and 6.1.1.4'
Br Br -0.2901 2.4595 'International Tables Vol C Tables 4.2.6.8 and 6.1.1.4'
Cl Cl 0.1484 0.1585 'International Tables Vol C Tables 4.2.6.8 and 6.1.1.4'

loop_
_geom_angle_atom_site_label_1
_geom_angle_atom_site_label_2
_geom_angle_atom_site_label_3
_geom_angle
O1 C1 C10 124.3(4)
O1 C1 C2 116.7(4)
C10 C1 C2 119.0(4)
C7 C2 C3 119.4(4)
C7 C2 C1 120.0(4)
C3 C2 C1 120.5(4)
C4 C3 C2 120.8(5)
C4 C3 H3 119.6
C2 C3 H3 119.6
C3 C4 C5 119.5(5)
C3 C4 H4 120.2
C5 C4 H4 120.2
C6 C5 C4 120.6(5)
C6 C5 H5 119.7
C4 C5 H5 119.7
C5 C6 C7 119.3(4)
C5 C6 H6 120.3
C7 C6 H6 120.3
C2 C7 C6 120.3(4)
C2 C7 C8 120.4(4)
C6 C7 C8 119.3(4)
O2 C8 C7 122.5(4)
O2 C8 C9 119.0(4)
C7 C8 C9 118.4(4)
O3 C9 C10 123.2(4)
O3 C9 C8 117.5(4)
C10 C9 C8 119.3(4)
C9 C10 C1 122.5(4)
C9 C10 C11 121.2(4)
C1 C10 C11 116.3(4)
C10 C11 C12 117.3(3)
C10 C11 P1 114.3(3)
C12 C11 P1 108.5(3)
C10 C11 H11 105.2
C12 C11 H11 105.2
P1 C11 H11 105.2
C17 C12 C13 117.4(4)
C17 C12 C11 120.6(4)
C13 C12 C11 122.0(4)
C14 C13 C12 121.3(4)
C14 C13 H13 119.4
C12 C13 H13 119.4
C13 C14 C15 119.4(4)
C13 C14 H14 120.3
C15 C14 H14 120.3
C14 C15 C16 120.8(4)
C14 C15 Br1 119.9(4)
C16 C15 Br1 119.3(4)
C17 C16 C15 118.9(4)
C17 C16 H16 120.6
C15 C16 H16 120.6
C16 C17 C12 122.2(4)
C16 C17 H17 118.9
C12 C17 H17 118.9
C19 C18 P1 114.2(3)
C19 C18 H18A 108.7
P1 C18 H18A 108.7
C19 C18 H18B 108.7
P1 C18 H18B 108.7
H18A C18 H18B 107.6
C20 C19 C18 110.7(4)
C20 C19 H19A 109.5
C18 C19 H19A 109.5
C20 C19 H19B 109.5
C18 C19 H19B 109.5
H19A C19 H19B 108.1
C21 C20 C19 112.9(5)
C21 C20 H20A 109.0
C19 C20 H20A 109.0
C21 C20 H20B 109.0
C19 C20 H20B 109.0
H20A C20 H20B 107.8
C20 C21 H21A 109.5
C20 C21 H21B 109.5
H21A C21 H21B 109.5
C20 C21 H21C 109.5
H21A C21 H21C 109.5
H21B C21 H21C 109.5
C23 C22 P1 115.4(3)
C23 C22 H22A 108.4
P1 C22 H22A 108.4
C23 C22 H22B 108.4
P1 C22 H22B 108.4
H22A C22 H22B 107.5
C22 C23 C24 110.1(5)
C22 C23 H23A 109.6
C24 C23 H23A 109.6
C22 C23 H23B 109.6
C24 C23 H23B 109.6
H23A C23 H23B 108.2
C25 C24 C23 116.0(6)
C25 C24 H24A 108.3
C23 C24 H24A 108.3
C25 C24 H24B 108.3
C23 C24 H24B 108.3
H24A C24 H24B 107.4
C24 C25 H25A 109.5
C24 C25 H25B 109.5
H25A C25 H25B 109.5
C24 C25 H25C 109.5
H25A C25 H25C 109.5
H25B C25 H25C 109.5
C27 C26 C27' 35.6(5)
C27 C26 P1 123.4(5)
C27' C26 P1 109.8(5)
C27 C26 H26A 91.3
C27' C26 H26A 126.4
P1 C26 H26A 107.8
C27 C26 H26B 116.6
C27' C26 H26B 96.2
P1 C26 H26B 107.7
H26A C26 H26B 107.2
C26 C27 C28 117.0(7)
C26 C27 H27A 108.1
C28 C27 H27A 108.1
C26 C27 H27B 108.1
C28 C27 H27B 108.1
H27A C27 H27B 107.3
C29 C28 C27 112.3(8)
C29 C28 H28A 109.1
C27 C28 H28A 109.1
C29 C28 H28B 109.1
C27 C28 H28B 109.1
H28A C28 H28B 107.9
C28 C29 H29A 109.5
C28 C29 H29B 109.5
H29A C29 H29B 109.5
C28 C29 H29C 109.5
H29A C29 H29C 109.5
H29B C29 H29C 109.5
C28' C27' C26 107.6(8)
C28' C27' H27C 110.2
C26 C27' H27C 110.2
C28' C27' H27D 110.2
C26 C27' H27D 110.2
H27C C27' H27D 108.5
C29' C28' C27' 110.4(10)
C29' C28' H28C 109.6
C27' C28' H28C 109.6
C29' C28' H28D 109.6
C27' C28' H28D 109.6
H28C C28' H28D 108.1
C28' C29' H29D 109.5
C28' C29' H29E 109.5
H29D C29' H29E 109.5
C28' C29' H29F 109.5
H29D C29' H29F 109.5
H29E C29' H29F 109.5
C18 P1 C26 109.5(2)
C18 P1 C22 107.4(2)
C26 P1 C22 107.9(2)
C18 P1 C11 109.9(2)
C26 P1 C11 114.8(2)
C22 P1 C11 106.9(2)

loop_
_geom_bond_atom_site_label_1
_geom_bond_atom_site_label_2
_geom_bond_distance
C1 O1 1.254(5)
C1 C10 1.400(6)
C1 C2 1.522(6)
C2 C7 1.377(5)
C2 C3 1.387(6)
C3 C4 1.370(6)
C3 H3 0.9500
C4 C5 1.384(6)
C4 H4 0.9500
C5 C6 1.380(6)
C5 H5 0.9500
C6 C7 1.391(6)
C6 H6 0.9500
C7 C8 1.464(6)
C8 O2 1.223(5)
C8 C9 1.511(6)
C9 O3 1.271(5)
C9 C10 1.383(6)
C10 C11 1.509(5)
C11 C12 1.514(6)
C11 P1 1.848(4)
C11 H11 1.0000
C12 C17 1.386(6)
C12 C13 1.406(5)
C13 C14 1.377(6)
C13 H13 0.9500
C14 C15 1.382(6)
C14 H14 0.9500
C15 C16 1.386(6)
C15 Br1 1.894(5)
C16 C17 1.376(6)
C16 H16 0.9500
C17 H17 0.9500
C18 C19 1.543(6)
C18 P1 1.795(4)
C18 H18A 0.9900
C18 H18B 0.9900
C19 C20 1.504(6)
C19 H19A 0.9900
C19 H19B 0.9900
C20 C21 1.502(8)
C20 H20A 0.9900
C20 H20B 0.9900
C21 H21A 0.9800
C21 H21B 0.9800
C21 H21C 0.9800
C22 C23 1.521(6)
C22 P1 1.793(5)
C22 H22A 0.9900
C22 H22B 0.9900
C23 C24 1.536(7)
C23 H23A 0.9900
C23 H23B 0.9900
C24 C25 1.297(7)
C24 H24A 0.9900
C24 H24B 0.9900
C25 H25A 0.9800
C25 H25B 0.9800
C25 H25C 0.9800
C26 C27 1.518(10)
C26 C27' 1.586(11)
C26 P1 1.796(4)
C26 H26A 0.9900
C26 H26B 0.9900
C27 C28 1.506(11)
C27 H27A 0.9900
C27 H27B 0.9900
C28 C29 1.531(14)
C28 H28A 0.9900
C28 H28B 0.9900
C29 H29A 0.9800
C29 H29B 0.9800
C29 H29C 0.9800
C27' C28' 1.527(14)
C27' H27C 0.9900
C27' H27D 0.9900
C28' C29' 1.518(16)
C28' H28C 0.9900
C28' H28D 0.9900
C29' H29D 0.9800
C29' H29E 0.9800
C29' H29F 0.9800
